data_7158561
loop_
_publ_author_name
'Sweet, Jamie S.'
'Wang, Ruichen'
'Manesiotis, Panagiotis'
'Dingwall, Paul'
'Knipe, Peter C.'

_publ_section_title
;
 Atropselective synthesis of N-aryl pyridones via dynamic kinetic
 resolution enabled by non-covalent interactions
;
_journal_name_full 'Organic &amp; Biomolecular Chemistry'
_journal_paper_doi 10.1039/D2OB00177B
_journal_year 2022
_chemical_formula_moiety 'C32 H27 N O2'
_chemical_formula_sum 'C32 H27 N O2'
_chemical_formula_weight 457.55
_chemical_melting_point ?
_chemical_name_systematic '4j (racemate)'
_space_group_IT_number 15
_space_group_name_Hall '-I 2ya'
_space_group_name_H-M_alt 'I 1 2/a 1'
_symmetry_cell_setting monoclinic
_symmetry_space_group_name_Hall '-I 2ya'
_symmetry_space_group_name_H-M 'I 1 2/a 1'
_atom_sites_solution_hydrogens difmap
_atom_sites_solution_primary other
_audit_creation_date 2021-07-15
_audit_creation_method CRYSTALS_ver_14.61_build_6999
_audit_update_record
;
2021-11-24 deposited with the CCDC.	2022-02-08 downloaded from the CCDC.
;
_cell_angle_alpha 90
_cell_angle_beta 101.3470(18)
_cell_angle_gamma 90
_cell_formula_units_Z 8
_cell_length_a 21.811899(14)
_cell_length_b 9.840500(10)
_cell_length_c 23.848099(14)
_cell_measurement_reflns_used 27100
_cell_measurement_temperature 293
_cell_measurement_theta_max 71
_cell_measurement_theta_min 5
_cell_volume 5018.70(3)
_computing_cell_refinement
; 
 CrysAlisPro (Rigaku Oxford Diffraction, 2017) 
;
_computing_data_collection 'SuperNova, (Oxford Diffraction, 2010)'
_computing_data_reduction
; 
 CrysAlisPro (Rigaku Oxford Diffraction, 2017) 
;
_computing_molecular_graphics 'CAMERON (Watkin et al., 1996)'
_computing_publication_material 'CRYSTALS (Betteridge et al., 2003)'
_computing_structure_refinement 'CRYSTALS (Betteridge et al., 2003)'
_computing_structure_solution 'SHELXT (Sheldrick, 2015)'
_diffrn_ambient_pressure 100
_diffrn_ambient_temperature 293
_diffrn_measured_fraction_theta_full 0.995
_diffrn_measured_fraction_theta_max 0.992
_diffrn_measurement_device Area
_diffrn_measurement_device_type 'Oxford Diffraction SuperNova'
_diffrn_measurement_method \w
_diffrn_radiation_monochromator 'focussing mirrors'
_diffrn_radiation_type 'Cu K\a'
_diffrn_radiation_wavelength 1.54184
_diffrn_reflns_av_R_equivalents 0.021
_diffrn_reflns_av_unetI/netI 0.018
_diffrn_reflns_limit_h_max 26
_diffrn_reflns_limit_h_min -23
_diffrn_reflns_limit_k_max 12
_diffrn_reflns_limit_k_min -12
_diffrn_reflns_limit_l_max 28
_diffrn_reflns_limit_l_min -29
_diffrn_reflns_number 45155
_diffrn_reflns_theta_full 69.979
_diffrn_reflns_theta_max 71.408
_diffrn_reflns_theta_min 3.781
_diffrn_standards_number 0
_exptl_absorpt_coefficient_mu 0.586
_exptl_absorpt_correction_T_max 0.90
_exptl_absorpt_correction_T_min 0.67
_exptl_absorpt_correction_type multi-scan
_exptl_absorpt_process_details
; 
 CrysAlisPro (Rigaku Oxford Diffraction, 2017) 
;
_exptl_crystal_colour clear_pale_colourless
_exptl_crystal_density_diffrn 1.211
_exptl_crystal_density_meas ?
_exptl_crystal_density_method 'not measured'
_exptl_crystal_description blocks
_exptl_crystal_F_000 1936
_exptl_crystal_recrystallization_method 'Re-crystallisation from solvent: chloroform/hexane'
_exptl_crystal_size_max 0.300
_exptl_crystal_size_mid 0.280
_exptl_crystal_size_min 0.180
_refine_diff_density_max 0.13
_refine_diff_density_min -0.18
_refine_ls_extinction_method None
_refine_ls_goodness_of_fit_ref 0.8816
_refine_ls_hydrogen_treatment constr
_refine_ls_matrix_type full
_refine_ls_number_parameters 316
_refine_ls_number_reflns 4846
_refine_ls_number_restraints 0
_refine_ls_R_factor_all 0.0441
_refine_ls_R_factor_gt 0.0410
_refine_ls_shift/su_max 0.0005813
_refine_ls_shift/su_mean 0.0000885
_refine_ls_structure_factor_coef Fsqd
_refine_ls_weighting_details
;
 Method= Modified Sheldrick 
 w=1/[\s^2^(F^2^) + ( 0.06P)^2^ + 2.74P] 
 ,where P=(max(Fo^2^,0) + 2Fc^2^)/3 
;
_refine_ls_weighting_scheme calc
_refine_ls_wR_factor_all 0.1100
_refine_ls_wR_factor_gt 0.1058
_refine_ls_wR_factor_ref 0.1100
_reflns_limit_h_max 25
_reflns_limit_h_min -26
_reflns_limit_k_max 12
_reflns_limit_k_min 0
_reflns_limit_l_max 29
_reflns_limit_l_min 0
_reflns_number_gt 4399
_reflns_number_total 4846
_reflns_threshold_expression I>2.0\s(I)
_oxford_diffrn_Wilson_B_factor 4.29
_oxford_diffrn_Wilson_scale 0.19
_oxford_refine_ls_r_factor_ref 0.0441
_oxford_refine_ls_scale 2.47(2)
_oxford_reflns_number_all 4846
_oxford_structure_analysis_title C:\Crystallography\JS-291-1\JS-291-01.cif_od
_cod_data_source_file d2ob00177b2.cif
_cod_data_source_block 'global_CCDC1'
_cod_depositor_comments
;
The following automatic conversions were performed:

data item '_chemical_melting_point' value 'not measured' was changed
to '?' -- the value is undefined or not given.

data item '_exptl_crystal_density_meas' value 'not measured' was
changed to '?' -- the value is perceived as not measured.

Automatic conversion script
Id: cif_fix_values 7556 2019-12-06 15:28:31Z antanas 
;
_cod_original_sg_symbol_H-M 'I 2/a'
_cod_database_code 7158561
_oxford_refine_reflns_threshold_expression_ref I>-3.0\s(I)

loop_
_symmetry_equiv_pos_as_xyz
x,y,z
-x,-y,-z
x+1/2,y+1/2,z+1/2
-x+1/2,-y+1/2,-z+1/2
-x+1/2,y,-z
x+1/2,-y,z
-x+1,y+1/2,-z+1/2
x+1,-y+1/2,z+1/2

loop_
_atom_site_label
_atom_site_type_symbol
_atom_site_fract_x
_atom_site_fract_y
_atom_site_fract_z
_atom_site_U_iso_or_equiv
_atom_site_occupancy
_atom_site_adp_type
_atom_site_refinement_flags_posn
_atom_site_refinement_flags_adp
_atom_site_refinement_flags_occupancy
_atom_site_disorder_assembly
_atom_site_disorder_group
_atom_site_attached_hydrogens
O1 O 0.66089(4) 0.52221(9) 0.21429(3) 0.0523 1.0000 Uani . . . . . .
O2 O 0.74271(4) 0.33059(8) 0.34019(4) 0.0520 1.0000 Uani . . . . . .
N3 N 0.71677(4) 0.57895(9) 0.30228(4) 0.0397 1.0000 Uani . . . . . .
C32 C 0.77054(5) 0.51185(11) 0.28789(5) 0.0401 1.0000 Uani . . . . . .
C31 C 0.78226(5) 0.37912(11) 0.30725(5) 0.0408 1.0000 Uani . . . . . .
C30 C 0.66001(5) 0.56369(10) 0.26284(5) 0.0419 1.0000 Uani . . . . . .
C29 C 0.71988(5) 0.62979(11) 0.35681(5) 0.0426 1.0000 Uani . . . . . .
C28 C 0.60333(5) 0.59640(12) 0.28318(5) 0.0454 1.0000 Uani . . . . . .
C27 C 0.78216(5) 0.64759(12) 0.39470(5) 0.0465 1.0000 Uani . . . . . .
C1 C 0.60701(6) 0.64389(12) 0.33750(5) 0.0467 1.0000 Uani . . . . . .
C2 C 0.83105(5) 0.30730(12) 0.29176(5) 0.0490 1.0000 Uani . . . . . .
C3 C 0.80724(6) 0.57255(13) 0.25434(6) 0.0514 1.0000 Uani . . . . . .
C4 C 0.66639(6) 0.66417(13) 0.37383(5) 0.0487 1.0000 Uani . . . . . .
C5 C 0.55041(6) 0.67337(15) 0.36199(5) 0.0543 1.0000 Uani . . . . . .
C6 C 0.70520(7) 0.16675(13) 0.39834(6) 0.0565 1.0000 Uani . . . . . .
C7 C 0.75367(6) 0.19749(13) 0.36345(6) 0.0546 1.0000 Uani . . . . . .
C8 C 0.86757(6) 0.36954(14) 0.25814(6) 0.0568 1.0000 Uani . . . . . .
C9 C 0.79915(7) 0.56636(16) 0.44280(6) 0.0602 1.0000 Uani . . . . . .
C10 C 0.85666(6) 0.50150(15) 0.23971(6) 0.0594 1.0000 Uani . . . . . .
C11 C 0.54303(6) 0.57614(15) 0.24060(6) 0.0584 1.0000 Uani . . . . . .
C12 C 0.82202(7) 0.75004(16) 0.38465(6) 0.0628 1.0000 Uani . . . . . .
C13 C 0.53564(8) 0.80474(18) 0.37441(7) 0.0737 1.0000 Uani . . . . . .
C14 C 0.85507(8) 0.5880(2) 0.48037(6) 0.0780 1.0000 Uani . . . . . .
C15 C 0.65907(8) 0.25651(17) 0.40561(8) 0.0756 1.0000 Uani . . . . . .
C16 C 0.87809(8) 0.7707(2) 0.42332(8) 0.0817 1.0000 Uani . . . . . .
C17 C 0.51330(7) 0.5683(2) 0.37473(7) 0.0767 1.0000 Uani . . . . . .
C18 C 0.89407(8) 0.6901(2) 0.47085(7) 0.0848 1.0000 Uani . . . . . .
C19 C 0.52566(8) 0.6985(2) 0.20253(8) 0.0849 1.0000 Uani . . . . . .
C20 C 0.44832(8) 0.7242(3) 0.41212(7) 0.1001 1.0000 Uani . . . . . .
C21 C 0.70677(11) 0.04070(18) 0.42393(8) 0.0926 1.0000 Uani . . . . . .
C22 C 0.48399(10) 0.8294(3) 0.39922(8) 0.0963 1.0000 Uani . . . . . .
C23 C 0.46265(9) 0.5951(3) 0.39977(9) 0.0988 1.0000 Uani . . . . . .
C24 C 0.61557(10) 0.2217(2) 0.43856(9) 0.0941 1.0000 Uani . . . . . .
C25 C 0.61894(12) 0.0968(2) 0.46506(9) 0.1002 1.0000 Uani . . . . . .
C26 C 0.66394(14) 0.0069(2) 0.45707(10) 0.1143 1.0000 Uani . . . . . .
H21 H 0.8404 0.2147 0.3044 0.0579 1.0000 Uiso R . . . . .
H31 H 0.7981 0.6655 0.2407 0.0613 1.0000 Uiso R . . . . .
H41 H 0.6677 0.7062 0.4111 0.0571 1.0000 Uiso R . . . . .
H71 H 0.7979 0.1961 0.3896 0.0660 1.0000 Uiso R . . . . .
H72 H 0.7505 0.1298 0.3308 0.0667 1.0000 Uiso R . . . . .
H81 H 0.9015 0.3151 0.2478 0.0678 1.0000 Uiso R . . . . .
H91 H 0.7716 0.4893 0.4502 0.0725 1.0000 Uiso R . . . . .
H101 H 0.8829 0.5444 0.2136 0.0703 1.0000 Uiso R . . . . .
H112 H 0.5473 0.4948 0.2161 0.0693 1.0000 Uiso R . . . . .
H111 H 0.5096 0.5541 0.2620 0.0690 1.0000 Uiso R . . . . .
H121 H 0.8115 0.8073 0.3515 0.0733 1.0000 Uiso R . . . . .
H131 H 0.5636 0.8796 0.3685 0.0901 1.0000 Uiso R . . . . .
H141 H 0.8667 0.5303 0.5141 0.0940 1.0000 Uiso R . . . . .
H151 H 0.6558 0.3466 0.3854 0.0886 1.0000 Uiso R . . . . .
H161 H 0.9035 0.8419 0.4156 0.0968 1.0000 Uiso R . . . . .
H171 H 0.5239 0.4732 0.3667 0.0954 1.0000 Uiso R . . . . .
H181 H 0.9352 0.7064 0.4975 0.0991 1.0000 Uiso R . . . . .
H193 H 0.4901 0.6787 0.1739 0.1231 1.0000 Uiso R . . . . .
H192 H 0.5607 0.7236 0.1840 0.1224 1.0000 Uiso R . . . . .
H191 H 0.5167 0.7785 0.2272 0.1236 1.0000 Uiso R . . . . .
H201 H 0.4118 0.7409 0.4294 0.1172 1.0000 Uiso R . . . . .
H211 H 0.7397 -0.0256 0.4190 0.1103 1.0000 Uiso R . . . . .
H221 H 0.4759 0.9213 0.4075 0.1136 1.0000 Uiso R . . . . .
H231 H 0.4365 0.5213 0.4073 0.1177 1.0000 Uiso R . . . . .
H241 H 0.5813 0.2869 0.4424 0.1119 1.0000 Uiso R . . . . .
H251 H 0.5868 0.0737 0.4865 0.1159 1.0000 Uiso R . . . . .
H261 H 0.6672 -0.0819 0.4763 0.1330 1.0000 Uiso R . . . . .

loop_
_atom_site_aniso_label
_atom_site_aniso_U_11
_atom_site_aniso_U_22
_atom_site_aniso_U_33
_atom_site_aniso_U_23
_atom_site_aniso_U_13
_atom_site_aniso_U_12
O1 0.0568(5) 0.0538(5) 0.0468(5) -0.0063(4) 0.0115(4) 0.0053(4)
O2 0.0601(5) 0.0390(4) 0.0630(5) 0.0100(4) 0.0271(4) 0.0047(4)
N3 0.0423(5) 0.0350(4) 0.0438(5) 0.0010(4) 0.0138(4) 0.0029(4)
C32 0.0406(5) 0.0380(5) 0.0435(5) -0.0016(4) 0.0128(4) 0.0007(4)
C31 0.0408(5) 0.0394(5) 0.0430(5) -0.0012(4) 0.0103(4) -0.0011(4)
C30 0.0471(6) 0.0333(5) 0.0464(6) 0.0022(4) 0.0116(5) 0.0015(4)
C29 0.0470(6) 0.0398(6) 0.0427(6) 0.0017(4) 0.0132(5) 0.0018(5)
C28 0.0443(6) 0.0419(6) 0.0513(6) 0.0023(5) 0.0125(5) 0.0005(5)
C27 0.0456(6) 0.0522(6) 0.0439(6) -0.0058(5) 0.0144(5) 0.0044(5)
C1 0.0448(6) 0.0468(6) 0.0513(6) 0.0048(5) 0.0160(5) 0.0040(5)
C2 0.0442(6) 0.0441(6) 0.0580(7) -0.0031(5) 0.0080(5) 0.0065(5)
C3 0.0541(7) 0.0456(6) 0.0586(7) 0.0042(5) 0.0211(6) -0.0025(5)
C4 0.0483(6) 0.0551(7) 0.0453(6) -0.0030(5) 0.0154(5) 0.0036(5)
C5 0.0439(6) 0.0741(8) 0.0471(6) 0.0054(6) 0.0142(5) 0.0074(6)
C6 0.0718(8) 0.0471(7) 0.0510(7) 0.0035(5) 0.0134(6) -0.0093(6)
C7 0.0605(7) 0.0418(6) 0.0616(7) 0.0116(5) 0.0126(6) 0.0012(5)
C8 0.0413(6) 0.0644(8) 0.0681(8) -0.0084(6) 0.0188(6) 0.0048(6)
C9 0.0634(8) 0.0690(8) 0.0487(7) 0.0017(6) 0.0122(6) 0.0109(7)
C10 0.0506(7) 0.0661(8) 0.0682(8) 0.0001(6) 0.0284(6) -0.0062(6)
C11 0.0463(7) 0.0690(8) 0.0597(7) -0.0054(6) 0.0103(6) -0.0017(6)
C12 0.0599(8) 0.0705(9) 0.0602(8) -0.0064(7) 0.0171(6) -0.0114(7)
C13 0.0732(10) 0.0828(10) 0.0720(9) 0.0073(8) 0.0315(8) 0.0249(8)
C14 0.0743(10) 0.1043(13) 0.0510(8) -0.0072(8) 0.0014(7) 0.0237(10)
C15 0.0850(11) 0.0638(9) 0.0878(11) 0.0128(8) 0.0407(9) -0.0042(8)
C16 0.0610(9) 0.1000(13) 0.0875(12) -0.0314(10) 0.0231(8) -0.0225(9)
C17 0.0637(9) 0.0955(12) 0.0765(10) 0.0055(9) 0.0271(8) -0.0119(8)
C18 0.0596(9) 0.1259(16) 0.0640(9) -0.0353(10) 0.0002(7) 0.0104(10)
C19 0.0627(9) 0.1094(14) 0.0765(10) 0.0232(10) -0.0009(8) 0.0062(9)
C20 0.0501(9) 0.194(3) 0.0600(9) 0.0039(13) 0.0209(7) 0.0217(12)
C21 0.1332(17) 0.0608(9) 0.0967(13) 0.0242(9) 0.0546(12) 0.0042(10)
C22 0.0861(12) 0.1311(18) 0.0778(11) 0.0038(11) 0.0313(10) 0.0514(13)
C23 0.0617(10) 0.161(2) 0.0806(12) 0.0070(13) 0.0314(9) -0.0205(12)
C24 0.1023(14) 0.0891(13) 0.1059(14) 0.0017(11) 0.0573(12) -0.0104(11)
C25 0.1407(19) 0.0903(13) 0.0871(12) -0.0051(10) 0.0650(13) -0.0409(13)
C26 0.180(2) 0.0712(12) 0.1130(16) 0.0229(11) 0.0808(17) -0.0146(14)

loop_
_atom_type_symbol
_atom_type_scat_dispersion_real
_atom_type_scat_dispersion_imag
_atom_type_scat_Cromer_Mann_a1
_atom_type_scat_Cromer_Mann_b1
_atom_type_scat_Cromer_Mann_a2
_atom_type_scat_Cromer_Mann_b2
_atom_type_scat_Cromer_Mann_a3
_atom_type_scat_Cromer_Mann_b3
_atom_type_scat_Cromer_Mann_a4
_atom_type_scat_Cromer_Mann_b4
_atom_type_scat_Cromer_Mann_c
_atom_type_scat_source
C 0.0181 0.0091 2.3100 20.8439 1.0200 10.2075 1.5886 0.5687 0.8650 51.6512 0.2156 'International Tables Vol C 4.2.6.8 and 6.1.1.4'
H 0.0000 0.0000 0.4930 10.5109 0.3229 26.1257 0.1402 3.1424 0.0408 57.7998 0.0030 'International Tables Vol C 4.2.6.8 and 6.1.1.4'
N 0.0311 0.0180 12.2126 0.0057 3.1322 9.8933 2.0125 28.9975 1.1663 0.5826 -11.5290 'International Tables Vol C 4.2.6.8 and 6.1.1.4'
O 0.0492 0.0322 3.0485 13.2771 2.2868 5.7011 1.5463 0.3239 0.8670 32.9089 0.2508 'International Tables Vol C 4.2.6.8 and 6.1.1.4'

loop_
_geom_angle_atom_site_label_1
_geom_angle_site_symmetry_1
_geom_angle_atom_site_label_2
_geom_angle_site_symmetry_2
_geom_angle_atom_site_label_3
_geom_angle_site_symmetry_3
_geom_angle
_geom_angle_publ_flag
C31 . O2 . C7 . 118.05(9) yes
C32 . N3 . C30 . 116.15(9) yes
C32 . N3 . C29 . 119.79(9) yes
C30 . N3 . C29 . 122.76(9) yes
N3 . C32 . C31 . 117.04(9) yes
N3 . C32 . C3 . 122.17(10) yes
C31 . C32 . C3 . 120.72(10) yes
C32 . C31 . O2 . 115.11(9) yes
C32 . C31 . C2 . 119.35(10) yes
O2 . C31 . C2 . 125.53(10) yes
N3 . C30 . O1 . 119.30(10) yes
N3 . C30 . C28 . 116.64(10) yes
O1 . C30 . C28 . 124.06(11) yes
N3 . C29 . C27 . 118.97(10) yes
N3 . C29 . C4 . 119.17(10) yes
C27 . C29 . C4 . 121.85(10) yes
C30 . C28 . C1 . 119.91(10) yes
C30 . C28 . C11 . 115.68(10) yes
C1 . C28 . C11 . 124.40(11) yes
C29 . C27 . C9 . 119.87(11) yes
C29 . C27 . C12 . 120.73(11) yes
C9 . C27 . C12 . 119.27(12) yes
C28 . C1 . C4 . 120.15(11) yes
C28 . C1 . C5 . 122.59(11) yes
C4 . C1 . C5 . 117.24(11) yes
C31 . C2 . C8 . 119.32(11) yes
C31 . C2 . H21 . 121.5 no
C8 . C2 . H21 . 119.2 no
C32 . C3 . C10 . 119.88(12) yes
C32 . C3 . H31 . 119.8 no
C10 . C3 . H31 . 120.3 no
C1 . C4 . C29 . 121.20(11) yes
C1 . C4 . H41 . 118.3 no
C29 . C4 . H41 . 120.5 no
C1 . C5 . C13 . 120.80(13) yes
C1 . C5 . C17 . 120.31(13) yes
C13 . C5 . C17 . 118.84(14) yes
C7 . C6 . C15 . 123.62(12) yes
C7 . C6 . C21 . 117.90(14) yes
C15 . C6 . C21 . 118.47(15) yes
C6 . C7 . O2 . 108.61(10) yes
C6 . C7 . H71 . 109.7 no
O2 . C7 . H71 . 108.1 no
C6 . C7 . H72 . 110.1 no
O2 . C7 . H72 . 108.9 no
H71 . C7 . H72 . 111.4 no
C2 . C8 . C10 . 121.39(12) yes
C2 . C8 . H81 . 117.0 no
C10 . C8 . H81 . 121.6 no
C27 . C9 . C14 . 120.40(15) yes
C27 . C9 . H91 . 120.6 no
C14 . C9 . H91 . 118.9 no
C3 . C10 . C8 . 119.32(12) yes
C3 . C10 . H101 . 120.3 no
C8 . C10 . H101 . 120.3 no
C28 . C11 . C19 . 112.42(12) yes
C28 . C11 . H112 . 109.1 no
C19 . C11 . H112 . 109.0 no
C28 . C11 . H111 . 108.3 no
C19 . C11 . H111 . 111.2 no
H112 . C11 . H111 . 106.7 no
C27 . C12 . C16 . 119.42(15) yes
C27 . C12 . H121 . 120.9 no
C16 . C12 . H121 . 119.7 no
C5 . C13 . C22 . 119.80(18) yes
C5 . C13 . H131 . 119.6 no
C22 . C13 . H131 . 120.4 no
C9 . C14 . C18 . 120.37(16) yes
C9 . C14 . H141 . 119.9 no
C18 . C14 . H141 . 119.8 no
C6 . C15 . C24 . 120.76(16) yes
C6 . C15 . H151 . 119.4 no
C24 . C15 . H151 . 119.8 no
C12 . C16 . C18 . 120.64(17) yes
C12 . C16 . H161 . 117.2 no
C18 . C16 . H161 . 122.2 no
C5 . C17 . C23 . 120.29(19) yes
C5 . C17 . H171 . 119.6 no
C23 . C17 . H171 . 120.1 no
C16 . C18 . C14 . 119.89(15) yes
C16 . C18 . H181 . 118.7 no
C14 . C18 . H181 . 121.3 no
C11 . C19 . H193 . 110.0 no
C11 . C19 . H192 . 110.1 no
H193 . C19 . H192 . 109.0 no
C11 . C19 . H191 . 108.7 no
H193 . C19 . H191 . 110.5 no
H192 . C19 . H191 . 108.5 no
C22 . C20 . C23 . 119.71(16) yes
C22 . C20 . H201 . 120.9 no
C23 . C20 . H201 . 119.4 no
C6 . C21 . C26 . 120.66(19) yes
C6 . C21 . H211 . 119.6 no
C26 . C21 . H211 . 119.8 no
C13 . C22 . C20 . 120.5(2) yes
C13 . C22 . H221 . 116.9 no
C20 . C22 . H221 . 122.5 no
C17 . C23 . C20 . 120.8(2) yes
C17 . C23 . H231 . 119.4 no
C20 . C23 . H231 . 119.8 no
C15 . C24 . C25 . 119.9(2) yes
C15 . C24 . H241 . 120.0 no
C25 . C24 . H241 . 120.1 no
C24 . C25 . C26 . 119.35(17) yes
C24 . C25 . H251 . 118.1 no
C26 . C25 . H251 . 122.4 no
C21 . C26 . C25 . 120.81(18) yes
C21 . C26 . H261 . 119.1 no
C25 . C26 . H261 . 120.1 no

loop_
_geom_bond_atom_site_label_1
_geom_bond_site_symmetry_1
_geom_bond_atom_site_label_2
_geom_bond_site_symmetry_2
_geom_bond_distance
_geom_bond_publ_flag
O1 . C30 . 1.2314(14) yes
O2 . C31 . 1.3623(13) yes
O2 . C7 . 1.4241(14) yes
N3 . C32 . 1.4450(13) yes
N3 . C30 . 1.4077(14) yes
N3 . C29 . 1.3825(14) yes
C32 . C31 . 1.3921(15) yes
C32 . C3 . 1.3746(16) yes
C31 . C2 . 1.3868(16) yes
C30 . C28 . 1.4504(16) yes
C29 . C27 . 1.4865(16) yes
C29 . C4 . 1.3515(16) yes
C28 . C1 . 1.3647(17) yes
C28 . C11 . 1.5084(17) yes
C27 . C9 . 1.3872(18) yes
C27 . C12 . 1.3827(18) yes
C1 . C4 . 1.4236(17) yes
C1 . C5 . 1.4943(16) yes
C2 . C8 . 1.3799(18) yes
C2 . H21 . 0.968 no
C3 . C10 . 1.3860(18) yes
C3 . H31 . 0.978 no
C4 . H41 . 0.977 no
C5 . C13 . 1.379(2) yes
C5 . C17 . 1.383(2) yes
C6 . C7 . 1.4993(19) yes
C6 . C15 . 1.375(2) yes
C6 . C21 . 1.380(2) yes
C7 . H71 . 1.041 no
C7 . H72 . 1.017 no
C8 . C10 . 1.377(2) yes
C8 . H81 . 0.985 no
C9 . C14 . 1.381(2) yes
C9 . H91 . 1.004 no
C10 . H101 . 1.017 no
C11 . C19 . 1.511(2) yes
C11 . H112 . 1.006 no
C11 . H111 . 0.992 no
C12 . C16 . 1.394(2) yes
C12 . H121 . 0.960 no
C13 . C22 . 1.393(2) yes
C13 . H131 . 0.983 no
C14 . C18 . 1.364(3) yes
C14 . H141 . 0.977 no
C15 . C24 . 1.389(2) yes
C15 . H151 . 1.005 no
C16 . C18 . 1.371(3) yes
C16 . H161 . 0.933 no
C17 . C23 . 1.381(2) yes
C17 . H171 . 0.991 no
C18 . H181 . 1.005 no
C19 . H193 . 0.947 no
C19 . H192 . 0.986 no
C19 . H191 . 1.024 no
C20 . C22 . 1.366(3) yes
C20 . C23 . 1.354(3) yes
C20 . H201 . 0.981 no
C21 . C26 . 1.378(3) yes
C21 . H211 . 0.993 no
C22 . H221 . 0.950 no
C23 . H231 . 0.962 no
C24 . C25 . 1.378(3) yes
C24 . H241 . 1.003 no
C25 . C26 . 1.362(3) yes
C25 . H251 . 0.972 no
C26 . H261 . 0.983 no

loop_
_geom_hbond_atom_site_label_D
_geom_hbond_site_symmetry_D
_geom_hbond_atom_site_label_H
_geom_hbond_site_symmetry_H
_geom_hbond_atom_site_label_A
_geom_hbond_site_symmetry_A
_geom_hbond_angle_DHA
_geom_hbond_distance_DH
_geom_hbond_distance_HA
_geom_hbond_distance_DA
_geom_hbond_publ_flag
C2 . H21 . O1 4_655 151 0.97 2.37 3.252(2) yes
C12 . H121 . O1 4_665 151 0.96 2.45 3.328(2) yes
